data_2023167
loop_
_publ_author_name
'D&#xf6;ring, Cindy'
'Jones, Peter G.'

_publ_section_title
;
 Crystal structures of four gold(I) complexes [Au<i>L</i>
 <sub>2</sub>]<sup>+</sup>[Au<i>X</i> <sub>2</sub>]<sup>-</sup> and a
 by-product
 (<i>L</i>&#xb7;<i>L</i>H<sup>+</sup>)[AuBr<sub>2</sub>]<sup>-</sup>
 (<i>L</i> = substituted pyridine, <i>X</i> = Cl or Br).
;
_journal_coeditor_code YZ2055
_journal_issue 'Pt 7'
_journal_name_full 'Acta crystallographica. Section E, Crystallographic communications'
_journal_page_first 729
_journal_page_last 737
_journal_paper_doi 10.1107/S2056989024005437
_journal_volume 80
_journal_year 2024
_chemical_formula_iupac '[Au (C6 H7 N1)2] [Au Br2]'
_chemical_formula_moiety 'C12 H14 Au N2 +, Au Br2 -'
_chemical_formula_sum 'C12 H14 Au2 Br2 N2'
_chemical_formula_weight 740.00
_chemical_name_systematic
;
Bis(2-methylpyridine)gold(I) dibromidoaurate(I)
;
_space_group_crystal_system monoclinic
_space_group_IT_number 15
_space_group_name_Hall '-C 2yc'
_space_group_name_H-M_alt 'C 1 2/c 1'
_atom_sites_solution_hydrogens geom
_atom_sites_solution_primary direct
_atom_sites_solution_secondary difmap
_audit_creation_method SHELXL-2019/3
_cell_angle_alpha 90
_cell_angle_beta 116.649(6)
_cell_angle_gamma 90
_cell_formula_units_Z 4
_cell_length_a 16.3717(7)
_cell_length_b 6.3844(3)
_cell_length_c 16.1850(8)
_cell_measurement_reflns_used 5716
_cell_measurement_temperature 100(2)
_cell_measurement_theta_max 30.0350
_cell_measurement_theta_min 2.7750
_cell_volume 1512.00(15)
_computing_cell_refinement
;
CrysAlisPro, Version 1.171.36.28 (Rigaku OD, 2014)
;
_computing_data_collection
;
CrysAlisPro, Version 1.171.36.28 (Rigaku OD, 2014)
;
_computing_data_reduction
;
CrysAlisPro, Version 1.171.36.28 (Rigaku OD, 2014)
;
_computing_molecular_graphics
;
Bruker XP, Version 5.1 (Bruker, 1998)
;
_computing_publication_material
;
<i>SHELXL2019/3</i> (Sheldrick, 2015)
;
_computing_structure_refinement
;
<i>SHELXL2019/3</i> (Sheldrick, 2015)
;
_computing_structure_solution
;
SHELXS97 (Sheldrick, 2008)
;
_diffrn_ambient_temperature 100(2)
_diffrn_detector_area_resol_mean 16.1419
_diffrn_measured_fraction_theta_full 0.989
_diffrn_measured_fraction_theta_max 0.951
_diffrn_measurement_device_type 'Oxford Diffraction Xcalibur, Eos'
_diffrn_measurement_method '\w scan'
_diffrn_radiation_monochromator graphite
_diffrn_radiation_type MoK\a
_diffrn_radiation_wavelength 0.71073
_diffrn_reflns_av_R_equivalents 0.0407
_diffrn_reflns_av_unetI/netI 0.0249
_diffrn_reflns_limit_h_max 23
_diffrn_reflns_limit_h_min -23
_diffrn_reflns_limit_k_max 9
_diffrn_reflns_limit_k_min -8
_diffrn_reflns_limit_l_max 23
_diffrn_reflns_limit_l_min -22
_diffrn_reflns_number 19772
_diffrn_reflns_theta_full 30.000
_diffrn_reflns_theta_max 30.866
_diffrn_reflns_theta_min 2.784
_diffrn_source 'Enhance (Mo) X-ray Source'
_exptl_absorpt_coefficient_mu 24.652
_exptl_absorpt_correction_T_max 1.00000
_exptl_absorpt_correction_T_min 0.27474
_exptl_absorpt_correction_type multi-scan
_exptl_absorpt_process_details
;
(CrysAlisPro; Rigaku OD, 2014)
;
_exptl_crystal_colour colourless
_exptl_crystal_density_diffrn 3.251
_exptl_crystal_density_method 'not measured'
_exptl_crystal_description block
_exptl_crystal_F_000 1312
_exptl_crystal_size_max 0.25
_exptl_crystal_size_mid 0.06
_exptl_crystal_size_min 0.02
_refine_diff_density_max 1.305
_refine_diff_density_min -1.164
_refine_ls_extinction_method none
_refine_ls_goodness_of_fit_ref 1.104
_refine_ls_hydrogen_treatment constr
_refine_ls_matrix_type full
_refine_ls_number_parameters 84
_refine_ls_number_reflns 2268
_refine_ls_number_restraints 0
_refine_ls_restrained_S_all 1.104
_refine_ls_R_factor_all 0.0290
_refine_ls_R_factor_gt 0.0190
_refine_ls_shift/su_max 0.001
_refine_ls_shift/su_mean 0.000
_refine_ls_structure_factor_coef Fsqd
_refine_ls_weighting_details 'w=1/[\s^2^(Fo^2^)+(0.0112P)^2^+5.1398P] where P=(Fo^2^+2Fc^2^)/3'
_refine_ls_weighting_scheme calc
_refine_ls_wR_factor_gt 0.0378
_refine_ls_wR_factor_ref 0.0407
_reflns_number_gt 1793
_reflns_number_total 2268
_reflns_threshold_expression 'I > 2\s(I)'
_cod_data_source_file yz2055.cif
_cod_data_source_block 1
_cod_depositor_comments 'Adding full bibliography for 2023167--2023171.cif.'
_cod_original_cell_volume 1512.00(13)
_cod_original_sg_symbol_H-M 'C 2/c'
_cod_database_code 2023167
_shelx_space_group_comment
;
The symmetry employed for this shelxl refinement is uniquely defined
by the following loop, which should always be used as a source of
symmetry information in preference to the above space-group names.
They are only intended as comments.
;
_shelx_estimated_absorpt_t_min 0.063
_shelx_estimated_absorpt_t_max 0.638

loop_
_space_group_symop_operation_xyz
'x, y, z'
'-x, y, -z+1/2'
'x+1/2, y+1/2, z'
'-x+1/2, y+1/2, -z+1/2'
'-x, -y, -z'
'x, -y, z-1/2'
'-x+1/2, -y+1/2, -z'
'x+1/2, -y+1/2, z-1/2'

loop_
_atom_site_type_symbol
_atom_site_label
_atom_site_fract_x
_atom_site_fract_y
_atom_site_fract_z
_atom_site_U_iso_or_equiv
_atom_site_adp_type
_atom_site_calc_flag
_atom_site_occupancy
_atom_site_disorder_assembly
_atom_site_disorder_group
Au Au1 0.000000 0.41975(3) 0.750000 0.01280(5) Uani d 1 . .
Au Au2 0.000000 0.91951(4) 0.750000 0.01467(6) Uani d 1 . .
Br Br1 0.04466(3) 0.92135(7) 0.91263(3) 0.02145(9) Uani d 1 . .
N N11 0.1128(2) 0.4215(5) 0.7285(2) 0.0144(6) Uani d 1 . .
C C12 0.1984(3) 0.4283(6) 0.7993(3) 0.0166(8) Uani d 1 . .
C C13 0.2741(3) 0.4327(6) 0.7815(3) 0.0186(8) Uani d 1 . .
H H13 0.334013 0.436936 0.831171 0.022 Uiso calc 1 . .
C C14 0.2616(3) 0.4307(7) 0.6915(3) 0.0235(9) Uani d 1 . .
H H14 0.312952 0.434924 0.678944 0.028 Uiso calc 1 . .
C C15 0.1743(3) 0.4227(7) 0.6193(3) 0.0225(9) Uani d 1 . .
H H15 0.164670 0.421694 0.556923 0.027 Uiso calc 1 . .
C C16 0.1012(3) 0.4161(7) 0.6405(3) 0.0192(8) Uani d 1 . .
H H16 0.040936 0.407493 0.591510 0.023 Uiso calc 1 . .
C C17 0.2067(3) 0.4329(7) 0.8949(3) 0.0231(9) Uani d 1 . .
H H17A 0.172327 0.552494 0.901163 0.035 Uiso calc 1 . .
H H17B 0.271147 0.446328 0.939583 0.035 Uiso calc 1 . .
H H17C 0.181879 0.302807 0.906718 0.035 Uiso calc 1 . .

loop_
_atom_site_aniso_label
_atom_site_aniso_U_11
_atom_site_aniso_U_22
_atom_site_aniso_U_33
_atom_site_aniso_U_12
_atom_site_aniso_U_13
_atom_site_aniso_U_23
Au1 0.00881(9) 0.01696(11) 0.01346(10) 0.000 0.00573(7) 0.000
Au2 0.00994(10) 0.01992(11) 0.01375(10) 0.000 0.00495(8) 0.000
Br1 0.01998(19) 0.0288(2) 0.01402(17) 0.00081(19) 0.00620(15) 0.00011(18)
N11 0.0125(15) 0.0139(15) 0.0179(16) 0.0000(13) 0.0077(13) -0.0005(14)
C12 0.0160(19) 0.0088(17) 0.023(2) -0.0010(16) 0.0072(16) 0.0003(16)
C13 0.0133(18) 0.0096(18) 0.031(2) -0.0012(15) 0.0085(17) 0.0010(17)
C14 0.022(2) 0.015(2) 0.045(3) 0.0013(18) 0.025(2) -0.0025(19)
C15 0.031(2) 0.017(2) 0.029(2) -0.0031(19) 0.022(2) -0.0035(18)
C16 0.020(2) 0.019(2) 0.021(2) -0.0034(18) 0.0108(17) -0.0016(17)
C17 0.019(2) 0.027(2) 0.018(2) 0.0001(19) 0.0038(17) 0.0007(18)

loop_
_atom_type_symbol
_atom_type_description
_atom_type_scat_dispersion_real
_atom_type_scat_dispersion_imag
_atom_type_scat_source
C C 0.0033 0.0016 'International Tables Vol C Tables 4.2.6.8 and 6.1.1.4'
H H 0.0000 0.0000 'International Tables Vol C Tables 4.2.6.8 and 6.1.1.4'
N N 0.0061 0.0033 'International Tables Vol C Tables 4.2.6.8 and 6.1.1.4'
Br Br -0.2901 2.4595 'International Tables Vol C Tables 4.2.6.8 and 6.1.1.4'
Au Au -2.0133 8.8022 'International Tables Vol C Tables 4.2.6.8 and 6.1.1.4'

loop_
_geom_angle_atom_site_label_1
_geom_angle_atom_site_label_2
_geom_angle_atom_site_label_3
_geom_angle_site_symmetry_1
_geom_angle_site_symmetry_3
_geom_angle
_geom_angle_publ_flag
N11 Au1 N11 . 2_556 179.35(19) y
N11 Au1 Au2 . . 89.67(9) y
N11 Au1 Au2 2_556 . 89.67(9) ?
N11 Au1 Au2 . 1_545 90.33(9) y
N11 Au1 Au2 2_556 1_545 90.33(9) ?
Au2 Au1 Au2 . 1_545 180.0 y
Br1 Au2 Br1 . 2_556 179.44(2) y
Br1 Au2 Au1 . . 90.282(12) y
Br1 Au2 Au1 2_556 . 90.282(12) ?
Br1 Au2 Au1 . 1_565 89.718(12) y
Br1 Au2 Au1 2_556 1_565 89.718(12) ?
Au1 Au2 Au1 . 1_565 180.0 y
C16 N11 C12 . . 119.7(3) y
C16 N11 Au1 . . 118.2(3) ?
C12 N11 Au1 . . 122.1(3) ?
N11 C12 C13 . . 120.3(4) ?
N11 C12 C17 . . 117.1(4) ?
C13 C12 C17 . . 122.7(4) ?
C14 C13 C12 . . 119.7(4) ?
C14 C13 H13 . . 120.2 ?
C12 C13 H13 . . 120.2 ?
C13 C14 C15 . . 120.0(4) ?
C13 C14 H14 . . 120.0 ?
C15 C14 H14 . . 120.0 ?
C14 C15 C16 . . 118.2(4) ?
C14 C15 H15 . . 120.9 ?
C16 C15 H15 . . 120.9 ?
N11 C16 C15 . . 122.1(4) ?
N11 C16 H16 . . 119.0 ?
C15 C16 H16 . . 119.0 ?
C12 C17 H17A . . 109.5 ?
C12 C17 H17B . . 109.5 ?
H17A C17 H17B . . 109.5 ?
C12 C17 H17C . . 109.5 ?
H17A C17 H17C . . 109.5 ?
H17B C17 H17C . . 109.5 ?

loop_
_geom_bond_atom_site_label_1
_geom_bond_atom_site_label_2
_geom_bond_site_symmetry_2
_geom_bond_distance
_geom_bond_publ_flag
Au1 N11 . 2.027(3) y
Au1 N11 2_556 2.027(3) ?
Au1 Au2 . 3.1907(4) y
Au1 Au2 1_545 3.1937(4) y
Au2 Br1 . 2.3951(4) y
Au2 Br1 2_556 2.3951(4) ?
N11 C16 . 1.350(5) ?
N11 C12 . 1.356(5) ?
C12 C13 . 1.392(6) ?
C12 C17 . 1.492(6) ?
C13 C14 . 1.378(6) ?
C13 H13 . 0.9500 ?
C14 C15 . 1.383(6) ?
C14 H14 . 0.9500 ?
C15 C16 . 1.385(6) ?
C15 H15 . 0.9500 ?
C16 H16 . 0.9500 ?
C17 H17A . 0.9800 ?
C17 H17B . 0.9800 ?
C17 H17C . 0.9800 ?

loop_
_geom_hbond_atom_site_label_D
_geom_hbond_atom_site_label_H
_geom_hbond_atom_site_label_A
_geom_hbond_site_symmetry_A
_geom_hbond_distance_DH
_geom_hbond_distance_HA
_geom_hbond_distance_DA
_geom_hbond_angle_DHA
_geom_hbond_publ_flag
C17 H17B Br1 7_567 0.98 3.01 3.971(4) 167.2 yes
C14 H14 Au2 3_545 0.95 2.75 3.581(4) 146.8 yes

loop_
_geom_torsion_atom_site_label_1
_geom_torsion_atom_site_label_2
_geom_torsion_atom_site_label_3
_geom_torsion_atom_site_label_4
_geom_torsion_site_symmetry_1
_geom_torsion_site_symmetry_2
_geom_torsion_site_symmetry_3
_geom_torsion_site_symmetry_4
_geom_torsion
_geom_torsion_publ_flag
N11 Au1 Au2 Br1 2_556 . . . 70.36(9) y
N11 Au1 Au2 Br1 . . . . -109.64(9) y
C16 N11 C12 C13 . . . . 0.9(6) ?
Au1 N11 C12 C13 . . . . -179.0(3) ?
C16 N11 C12 C17 . . . . -179.7(4) ?
Au1 N11 C12 C17 . . . . 0.5(5) ?
N11 C12 C13 C14 . . . . 0.2(6) ?
C17 C12 C13 C14 . . . . -179.2(4) ?
C12 C13 C14 C15 . . . . -0.6(6) ?
C13 C14 C15 C16 . . . . -0.2(6) ?
C12 N11 C16 C15 . . . . -1.7(6) ?
Au1 N11 C16 C15 . . . . 178.2(3) ?
C14 C15 C16 N11 . . . . 1.3(6) ?
